data_7228348
loop_
_publ_author_name
'Sok, Nicolas'
'Baglin, Isabelle'
'Basset, Christelle'
'Fakkor, Fatima'
'Kohli, Evelyne'
'Rousselin, Yoann'
'Bernhard, Claire'
'Boschetti, Fr\'ed\'eric'
'Goze, Christine'
'Denat, Franck'

_publ_section_title
;
 Straightforward synthesis of bis-tetraazacycloalkanes: towards new
 potential CXCR4 antagonists?
;
_journal_issue 45
_journal_name_full 'RSC Adv.'
_journal_page_first 28291
_journal_paper_doi 10.1039/C7RA04218C
_journal_volume 7
_journal_year 2017
_chemical_formula_moiety 'C28 H52 N10, H2 O '
_chemical_formula_sum 'C28 H54 N10 O'
_chemical_formula_weight 546.81
_space_group_crystal_system monoclinic
_space_group_IT_number 14
_space_group_name_Hall '-P 2yn'
_space_group_name_H-M_alt 'P 1 21/n 1'
_symmetry_space_group_name_Hall '-P 2yn'
_symmetry_space_group_name_H-M 'P 1 21/n 1'
_atom_sites_solution_hydrogens mixed
_atom_sites_solution_primary direct
_audit_creation_date 2016-04-01
_audit_creation_method
;
Olex2 1.2
(compiled Feb 16 2016 13:09:46 for OlexSys, GUI svn.r5155)
;
_audit_update_record
;
2016-04-26 deposited with the CCDC.
2017-05-23 downloaded from the CCDC.
;
_cell_angle_alpha 90
_cell_angle_beta 90.3720(10)
_cell_angle_gamma 90
_cell_formula_units_Z 4
_cell_length_a 11.4792(3)
_cell_length_b 15.0992(4)
_cell_length_c 17.6024(4)
_cell_measurement_reflns_used 28874
_cell_measurement_temperature 115(2)
_cell_measurement_theta_max 27.485
_cell_measurement_theta_min 0.998
_cell_volume 3050.90(13)
_computing_cell_refinement 'HKL Scalepack (Otwinowski & Minor 1997)'
_computing_data_collection 'Collect (Nonius BV, 1997-2000)'
_computing_data_reduction 'HKL Denzo and Scalepack (Otwinowski & Minor 1997)'
_computing_molecular_graphics 'Olex2 (Dolomanov et al., 2009)'
_computing_publication_material 'Olex2 (Dolomanov et al., 2009)'
_computing_structure_refinement 'ShelXL (Sheldrick, 2015)'
_computing_structure_solution 'SIR97 (Burla et al., 2007)'
_diffrn_ambient_temperature 115(2)
_diffrn_detector 'CCD Plate'
_diffrn_detector_area_resol_mean 9
_diffrn_detector_type CCD
_diffrn_measured_fraction_theta_full 0.993
_diffrn_measured_fraction_theta_max 0.993
_diffrn_measurement_device '95mm CCD camera on \k-goniostat'
_diffrn_measurement_device_type 'Nonius Kappa CCD'
_diffrn_measurement_method '\f and \w scans''
_diffrn_orient_matrix_type 'Nonius Collect from scalepack cell'
_diffrn_radiation_collimation '0.6 mm'
_diffrn_radiation_monochromator 'horizonally mounted graphite crystal'
_diffrn_radiation_probe x-ray
_diffrn_radiation_type MoK\a
_diffrn_radiation_wavelength 0.71073
_diffrn_reflns_av_R_equivalents 0.0312
_diffrn_reflns_av_unetI/netI 0.0525
_diffrn_reflns_Laue_measured_fraction_full 0.993
_diffrn_reflns_Laue_measured_fraction_max 0.993
_diffrn_reflns_limit_h_max 14
_diffrn_reflns_limit_h_min -14
_diffrn_reflns_limit_k_max 18
_diffrn_reflns_limit_k_min -19
_diffrn_reflns_limit_l_max 22
_diffrn_reflns_limit_l_min -22
_diffrn_reflns_number 12417
_diffrn_reflns_point_group_measured_fraction_full 0.993
_diffrn_reflns_point_group_measured_fraction_max 0.993
_diffrn_reflns_theta_full 25.242
_diffrn_reflns_theta_max 27.502
_diffrn_reflns_theta_min 1.777
_diffrn_source 'X-ray tube'
_diffrn_source_target Mo
_diffrn_source_type 'Siemens KFF Mo 2K-180'
_exptl_absorpt_coefficient_mu 0.077
_exptl_absorpt_correction_type none
_exptl_crystal_colour 'clear light colourless'
_exptl_crystal_colour_lustre clear
_exptl_crystal_colour_modifier light
_exptl_crystal_colour_primary colourless
_exptl_crystal_density_diffrn 1.190
_exptl_crystal_density_method 'not measured'
_exptl_crystal_description Prism
_exptl_crystal_F_000 1200
_exptl_crystal_recrystallization_method 'The material was recrystallised from diethyl ether by slow evaporation'
_exptl_crystal_size_max 0.32
_exptl_crystal_size_mid 0.27
_exptl_crystal_size_min 0.2
_refine_diff_density_max 0.726
_refine_diff_density_min -0.326
_refine_diff_density_rms 0.061
_refine_ls_extinction_method none
_refine_ls_goodness_of_fit_ref 1.028
_refine_ls_hydrogen_treatment mixed
_refine_ls_matrix_type full
_refine_ls_number_constraints 0
_refine_ls_number_parameters 355
_refine_ls_number_reflns 6959
_refine_ls_number_restraints 0
_refine_ls_restrained_S_all 1.028
_refine_ls_R_factor_all 0.1043
_refine_ls_R_factor_gt 0.0713
_refine_ls_shift/su_max 0.000
_refine_ls_shift/su_mean 0.000
_refine_ls_structure_factor_coef Fsqd
_refine_ls_weighting_details 'w=1/[\s^2^(Fo^2^)+(0.0923P)^2^+2.7095P] where P=(Fo^2^+2Fc^2^)/3'
_refine_ls_weighting_scheme calc
_refine_ls_wR_factor_gt 0.1799
_refine_ls_wR_factor_ref 0.1991
_reflns_Friedel_coverage 0.000
_reflns_number_gt 4919
_reflns_number_total 6959
_reflns_threshold_expression 'I > 2\s(I)'
_cod_data_source_file c7ra04218c2.cif
_cod_data_source_block Compound_3
_cod_database_code 7228348
_publcif_datablock.id {64343868-cd66-4bf2-8930-ef488cc57d34}

_shelx_space_group_comment
;
The symmetry employed for this shelxl refinement is uniquely defined
by the following loop, which should always be used as a source of
symmetry information in preference to the above space-group names.
They are only intended as comments.
;
_shelx_estimated_absorpt_t_max 0.985
_shelx_estimated_absorpt_t_min 0.976
_olex2_refinement_description
;
1. Fixed Uiso
 At 1.2 times of:
  All C(H) groups, All C(H,H) groups, All N(H) groups, All N(H,H) groups
 At 1.5 times of:
  All O(H,H) groups
2.a Riding coordinates:
 N10(H2), N3(H3), N4(H4), N5(H5), N7(H7), N8(H8), N9(H9), N9(H10)
2.b Free rotating group:
 O1(H1C,H1D)
2.c Ternary CH refined with riding coordinates:
 C9(H9A), C11(H11), C18(H18), C20(H20)
2.d Secondary CH2 refined with riding coordinates:
 C1(H1A,H1B), C2(H2A,H2B), C3(H3A,H3B), C4(H4A,H4B), C5(H5A,H5B), C6(H6A,H6B),
 C7(H7A,H7B), C8(H8A,H8B), C10(H10A,H10B), C19(H19A,H19B), C21(H21A,H21B),
 C22(H22A,H22B), C23(H23A,H23B), C24(H24A,H24B), C25(H25A,H25B), C26(H26A,H26B),
  C27(H27A,H27B), C28(H28A,H28B)
2.e Aromatic/amide H refined with riding coordinates:
 C13(H13), C14(H14), C15(H15), C17(H17)
;
_shelx_shelxl_version_number 2014/7
_olex2_diffrn_ambient_temperature_device 'Oxford Cryosystems'
_olex2_exptl_crystal_mounting_method 'The crystal was mounted on a glass fibre with grease'
_olex2_submission_special_instructions 'No special instructions were received'

loop_
_space_group_symop_operation_xyz
'x, y, z'
'-x+1/2, y+1/2, -z+1/2'
'-x, -y, -z'
'x-1/2, -y-1/2, z-1/2'

loop_
_atom_site_label
_atom_site_type_symbol
_atom_site_fract_x
_atom_site_fract_y
_atom_site_fract_z
_atom_site_U_iso_or_equiv
_atom_site_adp_type
_atom_site_occupancy
_atom_site_site_symmetry_order
_atom_site_calc_flag
_atom_site_refinement_flags_posn
O1 O 0.10854(16) 0.24259(15) 0.41370(10) 0.0429(5) Uani 1 1 d .
H1C H 0.0506 0.2634 0.3872 0.064 Uiso 1 1 d G
H1D H 0.1614 0.2219 0.3834 0.064 Uiso 1 1 d G
N1 N 0.80829(18) 0.15313(13) 0.30017(11) 0.0302(5) Uani 1 1 d .
N2 N 0.92546(18) 0.31866(14) 0.32855(12) 0.0327(5) Uani 1 1 d .
N10 N 0.56455(17) 0.45578(12) 0.32144(11) 0.0283(4) Uani 1 1 d .
H2 H 0.8614 0.3023 0.3514 0.034 Uiso 1 1 d R
N3 N 0.7689(2) 0.35954(16) 0.46109(13) 0.0427(6) Uani 1 1 d .
H3 H 0.6989 0.3615 0.4796 0.051 Uiso 1 1 d R
N4 N 0.74472(18) 0.16396(16) 0.46055(12) 0.0381(5) Uani 1 1 d .
H4 H 0.7286 0.1995 0.4231 0.046 Uiso 1 1 d R
N5 N 0.63151(18) 0.07734(13) 0.29588(12) 0.0332(5) Uani 1 1 d .
H5 H 0.5951 0.1166 0.3230 0.040 Uiso 1 1 d R
N6 N 0.39540(16) 0.37021(12) 0.31287(10) 0.0247(4) Uani 1 1 d .
N7 N 0.29383(18) 0.19292(13) 0.31757(10) 0.0284(4) Uani 1 1 d .
H7 H 0.3560 0.2026 0.3448 0.034 Uiso 1 1 d R
N8 N 0.44937(18) 0.13150(13) 0.44370(11) 0.0313(5) Uani 1 1 d .
H8 H 0.5217 0.1277 0.4585 0.038 Uiso 1 1 d R
N9 N 0.46570(17) 0.32623(14) 0.46811(11) 0.0291(4) Uani 1 1 d .
H9 H 0.4797 0.2995 0.4254 0.035 Uiso 1 1 d R
H10 H 0.6075 0.4148 0.3426 0.035 Uiso 1 1 d R
C1 C 0.9139(2) 0.17971(18) 0.26028(14) 0.0340(6) Uani 1 1 d .
H1A H 0.9142 0.1526 0.2091 0.041 Uiso 1 1 calc R
H1B H 0.9830 0.1575 0.2884 0.041 Uiso 1 1 calc R
C2 C 0.9221(2) 0.27907(17) 0.25272(13) 0.0336(6) Uani 1 1 d .
H2A H 0.9934 0.2951 0.2246 0.040 Uiso 1 1 calc R
H2B H 0.8539 0.3018 0.2240 0.040 Uiso 1 1 calc R
C3 C 0.9272(3) 0.41511(17) 0.32868(16) 0.0411(6) Uani 1 1 d .
H3A H 0.8563 0.4376 0.3028 0.049 Uiso 1 1 calc R
H3B H 0.9957 0.4362 0.3000 0.049 Uiso 1 1 calc R
C4 C 0.9324(2) 0.45146(18) 0.40825(17) 0.0422(6) Uani 1 1 d .
H4A H 0.9599 0.5135 0.4057 0.051 Uiso 1 1 calc R
H4B H 0.9913 0.4173 0.4373 0.051 Uiso 1 1 calc R
C5 C 0.8194(3) 0.44971(19) 0.45180(16) 0.0440(7) Uani 1 1 d .
H5A H 0.8331 0.4756 0.5027 0.053 Uiso 1 1 calc R
H5B H 0.7619 0.4876 0.4251 0.053 Uiso 1 1 calc R
C6 C 0.8352(3) 0.3052(2) 0.51371(16) 0.0441(7) Uani 1 1 d .
H6A H 0.8472 0.3381 0.5618 0.053 Uiso 1 1 calc R
H6B H 0.9127 0.2924 0.4919 0.053 Uiso 1 1 calc R
C7 C 0.7734(2) 0.2199(2) 0.52981(14) 0.0432(7) Uani 1 1 d .
H7A H 0.7000 0.2336 0.5565 0.052 Uiso 1 1 calc R
H7B H 0.8225 0.1843 0.5648 0.052 Uiso 1 1 calc R
C8 C 0.8433(3) 0.11300(19) 0.43503(15) 0.0407(6) Uani 1 1 d .
H8A H 0.8566 0.0627 0.4701 0.049 Uiso 1 1 calc R
H8B H 0.9139 0.1507 0.4357 0.049 Uiso 1 1 calc R
C9 C 0.8227(2) 0.07841(17) 0.35599(15) 0.0374(6) Uani 1 1 d .
H9A H 0.8902 0.0407 0.3406 0.045 Uiso 1 1 calc R
C10 C 0.7078(2) 0.02480(16) 0.34609(16) 0.0379(6) Uani 1 1 d .
H10A H 0.7240 -0.0337 0.3231 0.046 Uiso 1 1 calc R
H10B H 0.6702 0.0155 0.3959 0.046 Uiso 1 1 calc R
C11 C 0.7122(2) 0.12682(16) 0.24853(13) 0.0296(5) Uani 1 1 d .
H11 H 0.7439 0.0862 0.2088 0.035 Uiso 1 1 calc R
C12 C 0.65547(19) 0.20511(16) 0.20964(12) 0.0258(5) Uani 1 1 d .
C13 C 0.6508(2) 0.21235(17) 0.13077(13) 0.0297(5) Uani 1 1 d .
H13 H 0.6838 0.1669 0.1004 0.036 Uiso 1 1 calc R
C14 C 0.5990(2) 0.28428(17) 0.09589(12) 0.0297(5) Uani 1 1 d .
H14 H 0.5979 0.2886 0.0421 0.036 Uiso 1 1 calc R
C15 C 0.5484(2) 0.35035(16) 0.13966(12) 0.0269(5) Uani 1 1 d .
H15 H 0.5129 0.3999 0.1156 0.032 Uiso 1 1 calc R
C16 C 0.54940(19) 0.34406(15) 0.21882(12) 0.0236(5) Uani 1 1 d .
C17 C 0.60413(19) 0.27187(15) 0.25267(12) 0.0248(5) Uani 1 1 d .
H17 H 0.6066 0.2679 0.3065 0.030 Uiso 1 1 calc R
C18 C 0.48783(19) 0.41154(15) 0.26719(12) 0.0245(5) Uani 1 1 d .
H18 H 0.4518 0.4572 0.2332 0.029 Uiso 1 1 calc R
C19 C 0.4844(2) 0.49102(16) 0.37907(15) 0.0365(6) Uani 1 1 d .
H19A H 0.4622 0.5527 0.3666 0.044 Uiso 1 1 calc R
H19B H 0.5221 0.4905 0.4298 0.044 Uiso 1 1 calc R
C20 C 0.3755(2) 0.43041(16) 0.37865(14) 0.0323(5) Uani 1 1 d .
H20 H 0.3042 0.4669 0.3692 0.039 Uiso 1 1 calc R
C21 C 0.3606(2) 0.37672(16) 0.45114(13) 0.0299(5) Uani 1 1 d .
H21A H 0.3435 0.4171 0.4940 0.036 Uiso 1 1 calc R
H21B H 0.2939 0.3357 0.4451 0.036 Uiso 1 1 calc R
C22 C 0.4460(2) 0.25920(17) 0.52852(13) 0.0326(6) Uani 1 1 d .
H22A H 0.4001 0.2872 0.5694 0.039 Uiso 1 1 calc R
H22B H 0.5225 0.2426 0.5505 0.039 Uiso 1 1 calc R
C23 C 0.3843(2) 0.17581(17) 0.50406(13) 0.0326(5) Uani 1 1 d .
H23A H 0.3766 0.1355 0.5481 0.039 Uiso 1 1 calc R
H23B H 0.3051 0.1906 0.4855 0.039 Uiso 1 1 calc R
C24 C 0.4015(2) 0.04363(17) 0.42404(16) 0.0386(6) Uani 1 1 d .
H24A H 0.3898 0.0095 0.4714 0.046 Uiso 1 1 calc R
H24B H 0.4592 0.0114 0.3929 0.046 Uiso 1 1 calc R
C25 C 0.2865(3) 0.04779(17) 0.38059(16) 0.0410(6) Uani 1 1 d .
H25A H 0.2279 0.0771 0.4131 0.049 Uiso 1 1 calc R
H25B H 0.2594 -0.0135 0.3710 0.049 Uiso 1 1 calc R
C26 C 0.2916(3) 0.09675(17) 0.30494(15) 0.0381(6) Uani 1 1 d .
H26A H 0.3623 0.0786 0.2771 0.046 Uiso 1 1 calc R
H26B H 0.2228 0.0810 0.2736 0.046 Uiso 1 1 calc R
C27 C 0.2921(2) 0.24557(16) 0.24835(13) 0.0301(5) Uani 1 1 d .
H27A H 0.2217 0.2313 0.2179 0.036 Uiso 1 1 calc R
H27B H 0.3615 0.2319 0.2174 0.036 Uiso 1 1 calc R
C28 C 0.2918(2) 0.34391(17) 0.26992(14) 0.0328(5) Uani 1 1 d .
H28A H 0.2867 0.3799 0.2230 0.039 Uiso 1 1 calc R
H28B H 0.2218 0.3566 0.3006 0.039 Uiso 1 1 calc R

loop_
_atom_site_aniso_label
_atom_site_aniso_U_11
_atom_site_aniso_U_22
_atom_site_aniso_U_33
_atom_site_aniso_U_23
_atom_site_aniso_U_13
_atom_site_aniso_U_12
O1 0.0265(10) 0.0740(14) 0.0284(9) 0.0092(9) 0.0016(7) 0.0053(9)
N1 0.0287(11) 0.0332(11) 0.0288(10) -0.0019(8) 0.0028(8) 0.0056(9)
N2 0.0309(11) 0.0310(11) 0.0362(11) 0.0002(9) -0.0039(9) 0.0018(9)
N10 0.0299(11) 0.0247(10) 0.0302(10) -0.0022(8) 0.0037(8) -0.0036(8)
N3 0.0313(12) 0.0578(15) 0.0390(12) -0.0127(11) -0.0047(9) 0.0121(11)
N4 0.0282(12) 0.0538(14) 0.0323(11) 0.0106(10) 0.0018(9) 0.0037(10)
N5 0.0338(12) 0.0286(10) 0.0372(11) -0.0022(9) 0.0030(9) 0.0046(9)
N6 0.0227(10) 0.0261(9) 0.0254(9) 0.0013(8) 0.0049(7) 0.0005(8)
N7 0.0297(11) 0.0294(10) 0.0259(9) -0.0011(8) -0.0037(8) -0.0051(8)
N8 0.0266(11) 0.0339(11) 0.0335(10) 0.0048(9) 0.0011(8) 0.0025(8)
N9 0.0256(11) 0.0362(11) 0.0256(9) -0.0053(8) 0.0051(8) -0.0012(8)
C1 0.0273(13) 0.0438(14) 0.0310(12) -0.0069(11) 0.0047(10) 0.0036(11)
C2 0.0281(13) 0.0455(15) 0.0273(12) 0.0064(11) 0.0055(9) 0.0022(11)
C3 0.0446(16) 0.0313(13) 0.0474(15) 0.0023(12) -0.0030(12) 0.0027(12)
C4 0.0376(15) 0.0315(13) 0.0574(17) -0.0034(12) -0.0078(13) 0.0026(11)
C5 0.0442(17) 0.0409(15) 0.0467(15) -0.0167(13) -0.0082(13) 0.0108(13)
C6 0.0422(17) 0.0523(17) 0.0377(14) -0.0091(13) -0.0063(12) 0.0082(13)
C7 0.0277(14) 0.077(2) 0.0248(12) 0.0049(13) 0.0017(10) 0.0014(13)
C8 0.0390(15) 0.0429(15) 0.0402(14) 0.0096(12) 0.0026(11) 0.0058(12)
C9 0.0393(15) 0.0278(13) 0.0451(14) 0.0039(11) 0.0023(12) 0.0116(11)
C10 0.0436(16) 0.0253(12) 0.0450(15) 0.0031(11) -0.0012(12) 0.0011(11)
C11 0.0282(12) 0.0305(12) 0.0300(11) -0.0070(10) 0.0017(9) 0.0047(10)
C12 0.0205(11) 0.0315(12) 0.0253(11) -0.0049(9) 0.0024(8) -0.0032(9)
C13 0.0252(12) 0.0373(13) 0.0266(11) -0.0098(10) 0.0074(9) -0.0072(10)
C14 0.0283(12) 0.0415(14) 0.0194(10) -0.0019(10) 0.0014(9) -0.0131(10)
C15 0.0252(12) 0.0322(12) 0.0233(10) 0.0034(9) -0.0007(9) -0.0076(10)
C16 0.0212(11) 0.0278(11) 0.0217(10) 0.0007(9) 0.0016(8) -0.0056(9)
C17 0.0231(11) 0.0309(12) 0.0204(10) -0.0024(9) 0.0024(8) 0.0005(9)
C18 0.0233(11) 0.0236(11) 0.0267(11) 0.0046(9) 0.0036(9) 0.0002(9)
C19 0.0469(16) 0.0242(12) 0.0384(13) -0.0057(10) 0.0138(12) -0.0066(11)
C20 0.0359(14) 0.0250(11) 0.0362(13) -0.0003(10) 0.0124(10) 0.0045(10)
C21 0.0297(13) 0.0287(12) 0.0313(12) -0.0048(10) 0.0059(10) 0.0002(10)
C22 0.0276(13) 0.0478(15) 0.0224(11) 0.0010(10) -0.0002(9) 0.0015(11)
C23 0.0323(13) 0.0373(13) 0.0284(12) 0.0080(10) 0.0051(10) 0.0008(11)
C24 0.0433(16) 0.0288(13) 0.0438(15) 0.0042(11) 0.0017(12) 0.0009(11)
C25 0.0470(17) 0.0273(13) 0.0487(15) 0.0005(11) -0.0019(13) -0.0105(12)
C26 0.0425(16) 0.0326(13) 0.0391(14) -0.0074(11) -0.0055(11) -0.0091(11)
C27 0.0252(12) 0.0417(14) 0.0235(11) 0.0038(10) -0.0012(9) -0.0057(10)
C28 0.0229(12) 0.0402(14) 0.0352(12) 0.0134(11) -0.0008(10) 0.0003(10)

loop_
_atom_type_symbol
_atom_type_description
_atom_type_scat_dispersion_real
_atom_type_scat_dispersion_imag
_atom_type_scat_source
C C 0.0033 0.0016 'International Tables Vol C Tables 4.2.6.8 and 6.1.1.4'
H H 0.0000 0.0000 'International Tables Vol C Tables 4.2.6.8 and 6.1.1.4'
N N 0.0061 0.0033 'International Tables Vol C Tables 4.2.6.8 and 6.1.1.4'
O O 0.0106 0.0060 'International Tables Vol C Tables 4.2.6.8 and 6.1.1.4'

loop_
_geom_angle_atom_site_label_1
_geom_angle_atom_site_label_2
_geom_angle_atom_site_label_3
_geom_angle
H1C O1 H1D 109.6
C1 N1 C9 115.5(2)
C1 N1 C11 113.35(19)
C11 N1 C9 106.17(19)
C2 N2 H2 106.6
C3 N2 H2 107.0
C3 N2 C2 114.2(2)
C18 N10 H10 107.0
C18 N10 C19 103.86(18)
C19 N10 H10 108.4
C5 N3 H3 111.8
C6 N3 H3 105.3
C6 N3 C5 112.6(2)
C7 N4 H4 108.0
C8 N4 H4 104.9
C8 N4 C7 112.4(2)
C10 N5 H5 108.8
C11 N5 H5 106.0
C11 N5 C10 104.01(19)
C18 N6 C20 106.26(17)
C28 N6 C18 114.80(17)
C28 N6 C20 116.08(19)
C26 N7 H7 105.3
C27 N7 H7 112.1
C27 N7 C26 114.41(19)
C23 N8 H8 107.6
C23 N8 C24 112.9(2)
C24 N8 H8 111.4
C21 N9 H9 102.9
C21 N9 C22 111.92(18)
C22 N9 H9 109.4
N1 C1 H1A 109.3
N1 C1 H1B 109.3
N1 C1 C2 111.6(2)
H1A C1 H1B 108.0
C2 C1 H1A 109.3
C2 C1 H1B 109.3
N2 C2 C1 109.09(19)
N2 C2 H2A 109.9
N2 C2 H2B 109.9
C1 C2 H2A 109.9
C1 C2 H2B 109.9
H2A C2 H2B 108.3
N2 C3 H3A 109.3
N2 C3 H3B 109.3
N2 C3 C4 111.5(2)
H3A C3 H3B 108.0
C4 C3 H3A 109.3
C4 C3 H3B 109.3
C3 C4 H4A 108.3
C3 C4 H4B 108.3
C3 C4 C5 115.9(2)
H4A C4 H4B 107.4
C5 C4 H4A 108.3
C5 C4 H4B 108.3
N3 C5 C4 114.1(2)
N3 C5 H5A 108.7
N3 C5 H5B 108.7
C4 C5 H5A 108.7
C4 C5 H5B 108.7
H5A C5 H5B 107.6
N3 C6 H6A 109.4
N3 C6 H6B 109.4
N3 C6 C7 111.1(2)
H6A C6 H6B 108.0
C7 C6 H6A 109.4
C7 C6 H6B 109.4
N4 C7 H7A 108.5
N4 C7 H7B 108.5
C6 C7 N4 115.3(2)
C6 C7 H7A 108.5
C6 C7 H7B 108.5
H7A C7 H7B 107.5
N4 C8 H8A 109.5
N4 C8 H8B 109.5
N4 C8 C9 110.8(2)
H8A C8 H8B 108.1
C9 C8 H8A 109.5
C9 C8 H8B 109.5
N1 C9 H9A 109.4
N1 C9 C10 103.1(2)
C8 C9 N1 111.1(2)
C8 C9 H9A 109.4
C8 C9 C10 114.3(2)
C10 C9 H9A 109.4
N5 C10 C9 106.7(2)
N5 C10 H10A 110.4
N5 C10 H10B 110.4
C9 C10 H10A 110.4
C9 C10 H10B 110.4
H10A C10 H10B 108.6
N1 C11 H11 108.7
N1 C11 C12 112.68(19)
N5 C11 N1 105.11(19)
N5 C11 H11 108.7
N5 C11 C12 112.76(19)
C12 C11 H11 108.7
C13 C12 C11 121.8(2)
C13 C12 C17 118.1(2)
C17 C12 C11 120.1(2)
C12 C13 H13 119.4
C14 C13 C12 121.2(2)
C14 C13 H13 119.4
C13 C14 H14 120.0
C13 C14 C15 119.9(2)
C15 C14 H14 120.0
C14 C15 H15 119.9
C14 C15 C16 120.2(2)
C16 C15 H15 119.9
C15 C16 C18 121.1(2)
C17 C16 C15 118.8(2)
C17 C16 C18 120.02(18)
C12 C17 H17 119.2
C16 C17 C12 121.7(2)
C16 C17 H17 119.2
N10 C18 N6 105.71(17)
N10 C18 C16 113.37(18)
N10 C18 H18 108.8
N6 C18 C16 111.34(18)
N6 C18 H18 108.8
C16 C18 H18 108.8
N10 C19 H19A 110.3
N10 C19 H19B 110.3
N10 C19 C20 106.90(19)
H19A C19 H19B 108.6
C20 C19 H19A 110.3
C20 C19 H19B 110.3
N6 C20 C19 103.67(18)
N6 C20 H20 109.6
N6 C20 C21 110.18(18)
C19 C20 H20 109.6
C21 C20 C19 113.9(2)
C21 C20 H20 109.6
N9 C21 C20 110.67(19)
N9 C21 H21A 109.5
N9 C21 H21B 109.5
C20 C21 H21A 109.5
C20 C21 H21B 109.5
H21A C21 H21B 108.1
N9 C22 H22A 108.3
N9 C22 H22B 108.3
N9 C22 C23 115.99(19)
H22A C22 H22B 107.4
C23 C22 H22A 108.3
C23 C22 H22B 108.3
N8 C23 C22 110.4(2)
N8 C23 H23A 109.6
N8 C23 H23B 109.6
C22 C23 H23A 109.6
C22 C23 H23B 109.6
H23A C23 H23B 108.1
N8 C24 H24A 108.8
N8 C24 H24B 108.8
N8 C24 C25 113.6(2)
H24A C24 H24B 107.7
C25 C24 H24A 108.8
C25 C24 H24B 108.8
C24 C25 H25A 108.5
C24 C25 H25B 108.5
C24 C25 C26 114.9(2)
H25A C25 H25B 107.5
C26 C25 H25A 108.5
C26 C25 H25B 108.5
N7 C26 C25 110.4(2)
N7 C26 H26A 109.6
N7 C26 H26B 109.6
C25 C26 H26A 109.6
C25 C26 H26B 109.6
H26A C26 H26B 108.1
N7 C27 H27A 109.9
N7 C27 H27B 109.9
N7 C27 C28 108.78(19)
H27A C27 H27B 108.3
C28 C27 H27A 109.9
C28 C27 H27B 109.9
N6 C28 C27 112.9(2)
N6 C28 H28A 109.0
N6 C28 H28B 109.0
C27 C28 H28A 109.0
C27 C28 H28B 109.0
H28A C28 H28B 107.8

loop_
_geom_bond_atom_site_label_1
_geom_bond_atom_site_label_2
_geom_bond_distance
O1 H1C 0.8692
O1 H1D 0.8684
N1 C1 1.462(3)
N1 C9 1.505(3)
N1 C11 1.479(3)
N2 H2 0.8751
N2 C2 1.463(3)
N2 C3 1.457(3)
N10 H10 0.8733
N10 C18 1.457(3)
N10 C19 1.473(3)
N3 H3 0.8701
N3 C5 1.489(4)
N3 C6 1.449(4)
N4 H4 0.8700
N4 C7 1.518(4)
N4 C8 1.442(3)
N5 H5 0.8698
N5 C10 1.472(3)
N5 C11 1.456(3)
N6 C18 1.474(3)
N6 C20 1.491(3)
N6 C28 1.460(3)
N7 H7 0.8700
N7 C26 1.469(3)
N7 C27 1.455(3)
N8 H8 0.8700
N8 C23 1.464(3)
N8 C24 1.476(3)
N9 H9 0.8700
N9 C21 1.457(3)
N9 C22 1.486(3)
C1 H1A 0.9900
C1 H1B 0.9900
C1 C2 1.509(4)
C2 H2A 0.9900
C2 H2B 0.9900
C3 H3A 0.9900
C3 H3B 0.9900
C3 C4 1.505(4)
C4 H4A 0.9900
C4 H4B 0.9900
C4 C5 1.511(4)
C5 H5A 0.9900
C5 H5B 0.9900
C6 H6A 0.9900
C6 H6B 0.9900
C6 C7 1.498(4)
C7 H7A 0.9900
C7 H7B 0.9900
C8 H8A 0.9900
C8 H8B 0.9900
C8 C9 1.503(4)
C9 H9A 1.0000
C9 C10 1.557(4)
C10 H10A 0.9900
C10 H10B 0.9900
C11 H11 1.0000
C11 C12 1.511(3)
C12 C13 1.393(3)
C12 C17 1.394(3)
C13 H13 0.9500
C13 C14 1.380(4)
C14 H14 0.9500
C14 C15 1.390(3)
C15 H15 0.9500
C15 C16 1.397(3)
C16 C17 1.390(3)
C16 C18 1.507(3)
C17 H17 0.9500
C18 H18 1.0000
C19 H19A 0.9900
C19 H19B 0.9900
C19 C20 1.549(4)
C20 H20 1.0000
C20 C21 1.522(3)
C21 H21A 0.9900
C21 H21B 0.9900
C22 H22A 0.9900
C22 H22B 0.9900
C22 C23 1.506(4)
C23 H23A 0.9900
C23 H23B 0.9900
C24 H24A 0.9900
C24 H24B 0.9900
C24 C25 1.522(4)
C25 H25A 0.9900
C25 H25B 0.9900
C25 C26 1.525(4)
C26 H26A 0.9900
C26 H26B 0.9900
C27 H27A 0.9900
C27 H27B 0.9900
C27 C28 1.533(4)
C28 H28A 0.9900
C28 H28B 0.9900

loop_
_geom_hbond_atom_site_label_D
_geom_hbond_atom_site_label_H
_geom_hbond_atom_site_label_A
_geom_hbond_distance_DH
_geom_hbond_distance_HA
_geom_hbond_distance_DA
_geom_hbond_angle_DHA
_geom_hbond_site_symmetry_A
O1 H1C N2 0.87 1.95 2.818(3) 175.9 1_455
O1 H1D N7 0.87 1.97 2.828(3) 171.0 .
N2 H2 N3 0.88 2.37 3.018(3) 130.7 .
N7 H7 N8 0.87 2.30 2.988(3) 135.6 .

loop_
_geom_torsion_atom_site_label_1
_geom_torsion_atom_site_label_2
_geom_torsion_atom_site_label_3
_geom_torsion_atom_site_label_4
_geom_torsion
N1 C1 C2 N2 60.7(3)
N1 C9 C10 N5 -7.9(3)
N1 C11 C12 C13 121.7(2)
N1 C11 C12 C17 -59.5(3)
N2 C3 C4 C5 -77.0(3)
N10 C19 C20 N6 -6.8(3)
N10 C19 C20 C21 113.0(2)
N3 C6 C7 N4 56.7(3)
N4 C8 C9 N1 62.1(3)
N4 C8 C9 C10 -54.1(3)
N5 C11 C12 C13 -119.5(2)
N5 C11 C12 C17 59.3(3)
N6 C20 C21 N9 62.0(3)
N7 C27 C28 N6 61.5(3)
N8 C24 C25 C26 60.0(3)
N9 C22 C23 N8 58.4(3)
C1 N1 C9 C8 94.7(3)
C1 N1 C9 C10 -142.4(2)
C1 N1 C11 N5 162.50(19)
C1 N1 C11 C12 -74.3(2)
C2 N2 C3 C4 -179.1(2)
C3 N2 C2 C1 -176.9(2)
C3 C4 C5 N3 59.1(3)
C5 N3 C6 C7 172.2(2)
C6 N3 C5 C4 71.2(3)
C7 N4 C8 C9 -164.6(2)
C8 N4 C7 C6 80.6(3)
C8 C9 C10 N5 112.9(2)
C9 N1 C1 C2 -139.5(2)
C9 N1 C11 N5 34.6(2)
C9 N1 C11 C12 157.77(19)
C10 N5 C11 N1 -39.2(2)
C10 N5 C11 C12 -162.35(19)
C11 N1 C1 C2 97.7(2)
C11 N1 C9 C8 -138.7(2)
C11 N1 C9 C10 -15.8(2)
C11 N5 C10 C9 28.8(2)
C11 C12 C13 C14 -179.8(2)
C11 C12 C17 C16 -178.9(2)
C12 C13 C14 C15 -1.2(3)
C13 C12 C17 C16 0.0(3)
C13 C14 C15 C16 -0.2(3)
C14 C15 C16 C17 1.5(3)
C14 C15 C16 C18 -175.7(2)
C15 C16 C17 C12 -1.4(3)
C15 C16 C18 N10 -122.2(2)
C15 C16 C18 N6 118.7(2)
C17 C12 C13 C14 1.3(3)
C17 C16 C18 N10 60.7(3)
C17 C16 C18 N6 -58.4(3)
C18 N10 C19 C20 27.0(2)
C18 N6 C20 C19 -15.9(2)
C18 N6 C20 C21 -138.2(2)
C18 N6 C28 C27 97.5(2)
C18 C16 C17 C12 175.8(2)
C19 N10 C18 N6 -37.4(2)
C19 N10 C18 C16 -159.64(18)
C19 C20 C21 N9 -54.0(3)
C20 N6 C18 N10 33.6(2)
C20 N6 C18 C16 157.15(18)
C20 N6 C28 C27 -137.8(2)
C21 N9 C22 C23 78.1(3)
C22 N9 C21 C20 -167.97(19)
C23 N8 C24 C25 72.4(3)
C24 N8 C23 C22 172.7(2)
C24 C25 C26 N7 -76.7(3)
C26 N7 C27 C28 178.7(2)
C27 N7 C26 C25 -176.7(2)
C28 N6 C18 N10 163.37(18)
C28 N6 C18 C16 -73.1(2)
C28 N6 C20 C19 -144.9(2)
C28 N6 C20 C21 92.8(2)
